data_1566994
loop_
_publ_author_name
'Kochetygov, Ilia'
'Justin, Anita'
'Asgari, Mehrdad'
'Yang, Shuliang'
'Karve, Vikram'
'Schertenleib, Till'
'Stoian, Dragos'
'Oveisi, Emad'
'Mensi, Mounir'
'Queen, Wendy L.'

_publ_section_title
;
 3D vs. turbostratic: controlling metal--organic framework dimensionality
 via N-heterocyclic carbene chemistry
;
_journal_name_full 'Chemical Science'
_journal_paper_doi 10.1039/D2SC01041K
_journal_year 2022
_chemical_formula_moiety '0.08(C204 H156 Cu12 N24 O48), B F4'
_chemical_formula_sum 'C17 H13 B Cu F4 N2 O4'
_chemical_formula_weight 459.64
_space_group_crystal_system monoclinic
_space_group_IT_number 14
_space_group_name_Hall '-P 2ybc'
_space_group_name_H-M_alt 'P 1 21/c 1'
_atom_sites_solution_hydrogens geom
_audit_creation_date 2020-01-15
_audit_creation_method
;
Olex2 1.2
(compiled 2018.05.29 svn.r3508 for OlexSys, GUI svn.r5506)
;
_audit_update_record
;
2021-12-14 deposited with the CCDC.	2022-05-10 downloaded from the CCDC.
;
_cell_angle_alpha 90
_cell_angle_beta 98.450(6)
_cell_angle_gamma 90
_cell_formula_units_Z 12
_cell_length_a 14.932(3)
_cell_length_b 31.562(5)
_cell_length_c 14.861(3)
_cell_measurement_reflns_used 9973
_cell_measurement_temperature 100(2)
_cell_measurement_theta_max 23.424
_cell_measurement_theta_min 0.001
_cell_volume 6928(2)
_computing_molecular_graphics 'Olex2 (Dolomanov et al., 2009)'
_computing_publication_material 'Olex2 (Dolomanov et al., 2009)'
_computing_structure_refinement 'ShelXL (Sheldrick, 2015)'
_computing_structure_solution 'SHELXT 2014/5 (Sheldrick, 2014)'
_diffrn_ambient_temperature 99.99
_diffrn_measured_fraction_theta_full 0.990
_diffrn_measured_fraction_theta_max 0.989
_diffrn_measurement_device_type Bruker_D8_Venture
_diffrn_radiation_type MoK\a
_diffrn_radiation_wavelength 0.71073
_diffrn_reflns_av_R_equivalents 0.1906
_diffrn_reflns_av_unetI/netI 0.1227
_diffrn_reflns_Laue_measured_fraction_full 0.990
_diffrn_reflns_Laue_measured_fraction_max 0.989
_diffrn_reflns_limit_h_max 16
_diffrn_reflns_limit_h_min -16
_diffrn_reflns_limit_k_max 35
_diffrn_reflns_limit_k_min -35
_diffrn_reflns_limit_l_max 16
_diffrn_reflns_limit_l_min -15
_diffrn_reflns_number 79663
_diffrn_reflns_point_group_measured_fraction_full 0.990
_diffrn_reflns_point_group_measured_fraction_max 0.989
_diffrn_reflns_theta_full 23.424
_diffrn_reflns_theta_max 23.424
_diffrn_reflns_theta_min 0.645
_exptl_absorpt_coefficient_mu 0.999
_exptl_crystal_colour 'dark green'
_exptl_crystal_density_diffrn 1.322
_exptl_crystal_description needle
_exptl_crystal_F_000 2772
_refine_diff_density_max 1.862
_refine_diff_density_min -1.512
_refine_diff_density_rms 0.269
_refine_ls_extinction_coef 0.0014(5)
_refine_ls_extinction_expression Fc^*^=kFc[1+0.001xFc^2^\l^3^/sin(2\q)]^-1/4^
_refine_ls_extinction_method 'SHELXL-2016/6 (Sheldrick 2016)'
_refine_ls_goodness_of_fit_ref 1.488
_refine_ls_hydrogen_treatment constr
_refine_ls_matrix_type full
_refine_ls_number_parameters 495
_refine_ls_number_reflns 9973
_refine_ls_number_restraints 459
_refine_ls_restrained_S_all 1.485
_refine_ls_R_factor_all 0.2099
_refine_ls_R_factor_gt 0.1261
_refine_ls_shift/su_max 0.001
_refine_ls_shift/su_mean 0.000
_refine_ls_structure_factor_coef Fsqd
_refine_ls_weighting_details 'w=1/[\s^2^(Fo^2^)+(0.2000P)^2^] where P=(Fo^2^+2Fc^2^)/3'
_refine_ls_weighting_scheme calc
_refine_ls_wR_factor_gt 0.3637
_refine_ls_wR_factor_ref 0.4251
_reflns_Friedel_coverage 0.000
_reflns_number_gt 5601
_reflns_number_total 9973
_reflns_threshold_expression 'I > 2\s(I)'
_cod_data_source_file d2sc01041k2.cif
_cod_data_source_block cu_sp5_bf4_a_etoh_0m_sq
_cod_database_code 1566994
_shelx_shelxl_version_number 2016/6
_shelx_space_group_comment
;
The symmetry employed for this shelxl refinement is uniquely defined
by the following loop, which should always be used as a source of
symmetry information in preference to the above space-group names.
They are only intended as comments.
;
_olex2_refinement_description
;
1. Twinned data refinement
 Scales: 0.9327(17)
 0.0673(17)
2. Fixed Uiso
 At 1.2 times of:
  All C(H) groups, All C(H,H) groups
3. Rigid bond restraints
 B02B, F008, F00M, F00O, F017
 with sigma for 1-2 distances of 0.01 and sigma for 1-3 distances of 0.01
 O007, O00A, C01C
 with sigma for 1-2 distances of 0.001 and sigma for 1-3 distances of 0.001
 Cu01, Cu03
 with sigma for 1-2 distances of 0.0001 and sigma for 1-3 distances of 0.0001
 O005, O00A, O00D, Cu02
 with sigma for 1-2 distances of 0.001 and sigma for 1-3 distances of 0.001
4. Uiso/Uaniso restraints and constraints
O007 \\sim O00A \\sim C01C: within 2A with sigma of 0.04 and sigma for terminal
atoms of 0.08
C01I \\sim C01G: within 2A with sigma of 0.04 and sigma for terminal atoms of
0.08
Cu02 \\sim O005: within 2A with sigma of 0.04 and sigma for terminal atoms of
0.08
O00T \\sim O00F \\sim Cu03: within 2.6A with sigma of 0.004 and sigma for
terminal atoms of 0.008
Uanis(Cu01) \\sim Ueq, Uanis(Cu03) \\sim Ueq, Uanis(Cu02) \\sim Ueq: with sigma
of 0.001 and sigma for terminal atoms of 0.001
Uanis(C00Q) = Uanis(C01A) = Uanis(C00Y) = Uanis(C015) = Uanis(C01B) =
Uanis(C022)
Uanis(C018) = Uanis(C026)
Uanis(O006) = Uanis(O00P) = Uanis(C01O)
Uanis(C026) = Uanis(C018) = Uanis(N00E) = Uanis(N00L) = Uanis(C00W)
Uanis(O007) = Uanis(O00A) = Uanis(C01C) = Uanis(C01W) = Uanis(C01E) =
Uanis(C01P) = Uanis(C014) = Uanis(C01K) = Uanis(C021)
Uanis(O005) = Uanis(O00D) = Uanis(C01Y)
Uanis(C011) = Uanis(C2) = Uanis(C1) = Uanis(C01S) = Uanis(C00U) = Uanis(C01H) =
Uanis(C00S) = Uanis(O00C) = Uanis(O00F)
Uanis(O009) = Uanis(O00H) = Uanis(C01V)
Uanis(C010) = Uanis(C01I) = Uanis(C01M) = Uanis(C01R) = Uanis(C01Z) =
Uanis(C02A)
Uanis(N00J) = Uanis(C01F) = Uanis(C01L) = Uanis(N00K) = Uanis(C00Z)
Uanis(N00L) = Uanis(C00W) = Uanis(N00E) = Uanis(C018) = Uanis(C026)
Uanis(C01X) = Uanis(C025) = Uanis(C013) = Uanis(C00X) = Uanis(C020) =
Uanis(C029)
Uanis(Cu01) = Uanis(Cu03)
Uanis(Cu02) = Uanis(Cu03)
5. Rigid body (RIGU) restrains
 C00U, C011, C1, C01H, C01S, C2
 with sigma for 1-2 distances of 0.004 and sigma for 1-3 distances of 0.004
 N00B, N00N, C01J, C01T, C024
 with sigma for 1-2 distances of 0.004 and sigma for 1-3 distances of 0.004
 C00Q, C00Y, C015, C01A, C01B, C022
 with sigma for 1-2 distances of 0.004 and sigma for 1-3 distances of 0.004
 C010, C01I, C01M, C01R, C01Z, C02A
 with sigma for 1-2 distances of 0.004 and sigma for 1-3 distances of 0.004
 N00E, N00L, C00W, C018, C026
 with sigma for 1-2 distances of 0.004 and sigma for 1-3 distances of 0.004
 C00X, C013, C01X, C020, C025, C029
 with sigma for 1-2 distances of 0.004 and sigma for 1-3 distances of 0.004
 C014, C01E, C01K, C01P, C01W, C021
 with sigma for 1-2 distances of 0.004 and sigma for 1-3 distances of 0.004
 C01F, C01L, N00K, C00Z, N00J
 with sigma for 1-2 distances of 0.004 and sigma for 1-3 distances of 0.004
 C019, C01N, C01Q, C01U, C023, C028
 with sigma for 1-2 distances of 0.004 and sigma for 1-3 distances of 0.004
 O007, O00A, C01C
 with sigma for 1-2 distances of 0.004 and sigma for 1-3 distances of 0.004
 O005, O00D, C01Y
 with sigma for 1-2 distances of 0.004 and sigma for 1-3 distances of 0.004
 O006, O00P, C01O
 with sigma for 1-2 distances of 0.004 and sigma for 1-3 distances of 0.004
 O00I, O00T, C01G, O00F, C00S, O00C
 with sigma for 1-2 distances of 0.004 and sigma for 1-3 distances of 0.004
 O00C, C00S, O00F
 with sigma for 1-2 distances of 0.004 and sigma for 1-3 distances of 0.004
 F4, B2, F3, F5, F6
 with sigma for 1-2 distances of 0.004 and sigma for 1-3 distances of 0.004
 N00E, C00X
 with sigma for 1-2 distances of 0.001 and sigma for 1-3 distances of 0.001
 C010, N00L
 with sigma for 1-2 distances of 0.001 and sigma for 1-3 distances of 0.001
 Cu02, O005
 with sigma for 1-2 distances of 0.0001 and sigma for 1-3 distances of 0.0001
 Cu03, O00F
 with sigma for 1-2 distances of 0.00001 and sigma for 1-3 distances of 0.00001
6.a Free rotating group:
 B2(F3,F4,F5,F6)
6.b Secondary CH2 refined with riding coordinates:
 C018(H01A,H01B), C01F(H01E,H01F), C01L(H01G,H01I), C01T(H01K,H01L), C024(H02A,
 H02B), C026(H02C,H02D)
6.c Aromatic/amide H refined with riding coordinates:
 C00W(H00W), C00Y(H00Y), C00Z(H00Z), C011(H011), C014(H014), C019(H019),
 C01A(H01C), C01B(H01D), C01H(H01H), C01J(H01J), C01M(H01M), C01N(H01N),
 C01P(H01P), C01Q(H01Q), C01R(H01R), C01S(H01S), C01W(H01W), C01X(H01X),
 C01Z(H01Z), C020(H020), C021(H021), C022(H022), C025(H025), C2(H2), C028(H028),
  C029(H029), C02A(H02E)
;
_olex2_submission_special_instructions 'No special instructions were received'
_publcif_funding_html
;
;

loop_
_space_group_symop_operation_xyz
'x, y, z'
'-x, y+1/2, -z+1/2'
'-x, -y, -z'
'x, -y-1/2, z-1/2'

loop_
_atom_site_label
_atom_site_type_symbol
_atom_site_fract_x
_atom_site_fract_y
_atom_site_fract_z
_atom_site_U_iso_or_equiv
_atom_site_adp_type
_atom_site_occupancy
_atom_site_site_symmetry_order
_atom_site_calc_flag
_atom_site_refinement_flags_posn
_atom_site_refinement_flags_adp
_atom_site_refinement_flags_occupancy
_atom_site_disorder_assembly
_atom_site_disorder_group
Cu01 Cu 0.58864(11) 0.48525(5) 0.06664(13) 0.0166(4) Uani 1 1 d . U . . .
Cu02 Cu 0.91801(11) 1.01426(5) 0.48566(13) 0.0166(4) Uani 1 1 d . U . . .
Cu03 Cu 0.75398(11) 0.51291(5) 0.08794(13) 0.0166(4) Uani 1 1 d . U . . .
F004 F 1.0936(6) 0.7528(3) 0.2440(8) 0.041(3) Uani 1 1 d . . . . .
O005 O 0.8877(6) 0.9737(3) 0.3877(8) 0.0202(14) Uani 1 1 d . U . . .
O006 O 0.7804(6) 0.0333(3) 0.5046(7) 0.0175(16) Uani 1 1 d . U . . .
O007 O 1.0371(6) 0.5555(3) 0.0951(7) 0.0188(11) Uani 1 1 d . U . . .
F008 F 0.7702(6) 0.7466(3) 0.3561(9) 0.052(3) Uani 1 1 d . U . . .
O009 O 0.5535(6) 0.9687(3) 0.4770(8) 0.0199(16) Uani 1 1 d . . . . .
O00A O 0.8945(6) 0.5325(3) 0.0686(7) 0.0188(11) Uani 1 1 d . U . . .
N00B N 0.8287(8) 0.2312(3) 0.4427(9) 0.017(3) Uani 1 1 d . U . . .
O00C O 0.6335(7) 0.4453(3) 0.1612(8) 0.0214(10) Uani 1 1 d . U . . .
O00D O 1.0305(6) 0.9513(3) 0.4090(8) 0.0202(14) Uani 1 1 d . U . . .
N00E N 0.5129(9) 0.7715(3) 0.3863(10) 0.0239(15) Uani 1 1 d . U . . .
O00F O 0.7738(7) 0.4717(3) 0.1866(8) 0.0214(10) Uani 1 1 d . U . . .
F00G F 1.2408(7) 0.7329(4) 0.2612(8) 0.055(3) Uani 1 1 d . . . . .
O00H O 0.6991(6) 0.9499(3) 0.4833(8) 0.0199(16) Uani 1 1 d . . . . .
O00I O 0.5718(7) 0.5278(3) 0.1577(8) 0.025(3) Uani 1 1 d . U . . .
N00J N 0.8368(8) 0.7275(4) 0.1614(10) 0.0236(17) Uani 1 1 d . U . . .
N00K N 0.8392(8) 0.7953(4) 0.1929(10) 0.0236(17) Uani 1 1 d . U . . .
N00L N 0.5184(9) 0.7029(3) 0.3506(10) 0.0239(15) Uani 1 1 d . U . . .
F00M F 0.9174(7) 0.7296(4) 0.3702(9) 0.054(3) Uani 1 1 d . U . . .
N00N N 0.8274(8) 0.3004(4) 0.4086(10) 0.022(3) Uani 1 1 d . U . . .
F00O F 0.8698(9) 0.7826(4) 0.4485(10) 0.077(4) Uani 1 1 d . U . . .
O00P O 0.6357(6) 0.0533(3) 0.4777(7) 0.0175(16) Uani 1 1 d . U . . .
C00Q C 0.7986(10) 0.1880(4) 0.4460(12) 0.0195(16) Uani 1 1 d . U . . .
F00R F 1.1513(10) 0.7140(4) 0.3673(11) 0.078(4) Uani 1 1 d . . . . .
C00S C 0.7122(10) 0.4440(4) 0.1981(12) 0.0214(10) Uani 1 1 d . U . . .
O00T O 0.7147(7) 0.5540(3) 0.1682(7) 0.0203(17) Uani 1 1 d . U . . .
C00U C 0.7417(10) 0.4091(4) 0.2607(12) 0.0214(10) Uani 1 1 d . U . . .
B2 B 0.5104(5) 0.7656(3) 0.1248(8) 0.072(6) Uani 1 1 d . U . A 2
F3 F 0.5374(9) 0.7928(6) 0.1984(8) 0.158(8) Uani 1 1 d G U . A 2
F4 F 0.4165(5) 0.7688(5) 0.0986(11) 0.140(8) Uani 1 1 d G U . A 2
F5 F 0.5547(8) 0.7770(4) 0.0515(8) 0.084(4) Uani 1 1 d G U . A 2
F6 F 0.5328(11) 0.7237(4) 0.1505(15) 0.236(15) Uani 1 1 d G U . A 2
C00W C 0.5678(11) 0.7388(4) 0.3650(12) 0.0239(15) Uani 1 1 d . U . . .
H00W H 0.630568 0.741225 0.361020 0.029 Uiso 1 1 calc R . . . .
C00X C 0.5420(10) 0.8136(4) 0.4034(12) 0.0207(15) Uani 1 1 d . U . . .
C00Y C 0.8364(10) 0.1176(4) 0.4901(11) 0.0195(16) Uani 1 1 d . U . . .
H00Y H 0.880224 0.097440 0.515327 0.023 Uiso 1 1 calc R . . . .
C00Z C 0.8868(10) 0.7600(4) 0.1969(12) 0.0236(17) Uani 1 1 d . U . . .
H00Z H 0.948959 0.758048 0.221946 0.028 Uiso 1 1 calc R . . . .
C010 C 0.5539(11) 0.6646(4) 0.3163(13) 0.0284(17) Uani 1 1 d . U . . .
C011 C 0.7050(10) 0.3424(4) 0.3224(11) 0.0214(10) Uani 1 1 d . U . . .
H011 H 0.661354 0.321452 0.330871 0.026 Uiso 1 1 calc R . . . .
C1 C 0.7953(10) 0.3380(4) 0.3631(12) 0.0214(10) Uani 1 1 d . U . . .
C013 C 0.5905(10) 0.8975(4) 0.4344(11) 0.0207(15) Uani 1 1 d . U . . .
C014 C 0.9523(10) 0.6706(4) 0.1930(11) 0.0188(11) Uani 1 1 d . U . . .
H014 H 0.990524 0.688644 0.233075 0.023 Uiso 1 1 calc R . . . .
C015 C 0.7474(9) 0.1043(4) 0.4595(11) 0.0195(16) Uani 1 1 d . U . . .
F016 F 1.1901(10) 0.7825(4) 0.3560(9) 0.079(4) Uani 1 1 d . . . . .
F017 F 0.8403(13) 0.7177(4) 0.4857(11) 0.105(6) Uani 1 1 d . U . . .
C018 C 0.4232(10) 0.7574(4) 0.3858(13) 0.0239(15) Uani 1 1 d . U . . .
H01A H 0.381139 0.773181 0.339909 0.029 Uiso 1 1 calc R . . . .
H01B H 0.404241 0.761546 0.446243 0.029 Uiso 1 1 calc R . . . .
C019 C 0.9863(11) 0.8772(5) 0.3132(12) 0.028(4) Uani 1 1 d . U . . .
H019 H 1.047857 0.881328 0.338523 0.033 Uiso 1 1 calc R . . . .
C01A C 0.8603(10) 0.1577(4) 0.4845(12) 0.0195(16) Uani 1 1 d . U . . .
H01C H 0.920592 0.166023 0.507097 0.023 Uiso 1 1 calc R . . . .
C01B C 0.7110(10) 0.1764(4) 0.4136(12) 0.0195(16) Uani 1 1 d . U . . .
H01D H 0.668451 0.196899 0.387412 0.023 Uiso 1 1 calc R . . . .
C01C C 0.9543(10) 0.5589(4) 0.0959(11) 0.0188(11) Uani 1 1 d . U . . .
C01E C 0.9260(10) 0.6033(4) 0.1246(11) 0.0188(11) Uani 1 1 d . U . . .
C01F C 0.7450(10) 0.7410(4) 0.1254(13) 0.0236(17) Uani 1 1 d . U . . .
H01E H 0.699586 0.724934 0.153826 0.028 Uiso 1 1 calc R . . . .
H01F H 0.732622 0.737091 0.058589 0.028 Uiso 1 1 calc R . . . .
C01G C 0.6357(10) 0.5548(4) 0.1849(11) 0.016(3) Uani 1 1 d . U . . .
C01H C 0.8294(10) 0.4059(4) 0.3079(11) 0.0214(10) Uani 1 1 d . U . . .
H01H H 0.870825 0.428630 0.305789 0.026 Uiso 1 1 calc R . . . .
C01I C 0.6073(11) 0.5928(4) 0.2356(13) 0.0284(17) Uani 1 1 d . U . . .
C01J C 0.7798(10) 0.2625(4) 0.4090(12) 0.022(4) Uani 1 1 d . U . . .
H01J H 0.717055 0.260054 0.386579 0.027 Uiso 1 1 calc R . . . .
C01K C 0.8682(10) 0.6850(4) 0.1514(11) 0.0188(11) Uani 1 1 d . U . . .
C01L C 0.7440(10) 0.7883(4) 0.1508(12) 0.0236(17) Uani 1 1 d . U . . .
H01G H 0.727662 0.806297 0.096294 0.028 Uiso 1 1 calc R . . . .
H01I H 0.701432 0.793928 0.194567 0.028 Uiso 1 1 calc R . . . .
C01M C 0.4899(11) 0.6328(4) 0.2907(13) 0.0284(17) Uani 1 1 d . U . . .
H01M H 0.428883 0.635702 0.301025 0.034 Uiso 1 1 calc R . . . .
C01N C 0.8359(11) 0.9050(4) 0.2770(13) 0.028(4) Uani 1 1 d . U . . .
H01N H 0.795002 0.928131 0.274410 0.033 Uiso 1 1 calc R . . . .
C01O C 0.7195(9) 0.0608(4) 0.4810(11) 0.0175(16) Uani 1 1 d . U . . .
C01P C 0.9802(10) 0.6297(4) 0.1755(11) 0.0188(11) Uani 1 1 d . U . . .
H01P H 1.039226 0.620606 0.200593 0.023 Uiso 1 1 calc R . . . .
C01Q C 0.8066(11) 0.8669(4) 0.2378(12) 0.025(4) Uani 1 1 d . U . . .
H01Q H 0.744792 0.862644 0.213424 0.030 Uiso 1 1 calc R . . . .
C01R C 0.5181(11) 0.5981(4) 0.2512(13) 0.0284(17) Uani 1 1 d . U . . .
H01R H 0.475539 0.576242 0.233007 0.034 Uiso 1 1 calc R . . . .
C01S C 0.8569(10) 0.3697(4) 0.3583(12) 0.0214(10) Uani 1 1 d . U . . .
H01S H 0.917202 0.367112 0.388640 0.026 Uiso 1 1 calc R . . . .
C01T C 0.9221(10) 0.2927(4) 0.4518(13) 0.030(4) Uani 1 1 d . U . . .
H01K H 0.937427 0.309677 0.508036 0.036 Uiso 1 1 calc R . . . .
H01L H 0.965693 0.299323 0.409598 0.036 Uiso 1 1 calc R . . . .
C01U C 0.8719(10) 0.8338(4) 0.2350(13) 0.025(4) Uani 1 1 d . U . . .
C01V C 0.6185(10) 0.9429(4) 0.4651(12) 0.0199(16) Uani 1 1 d . . . . .
C01W C 0.8375(9) 0.6173(4) 0.0860(11) 0.0188(11) Uani 1 1 d . U . . .
H01W H 0.796930 0.598066 0.051829 0.023 Uiso 1 1 calc R . . . .
C01X C 0.6282(10) 0.8294(4) 0.3864(11) 0.0207(15) Uani 1 1 d . U . . .
H01X H 0.669640 0.811363 0.362075 0.025 Uiso 1 1 calc R . . . .
C01Y C 0.9500(10) 0.9482(4) 0.3754(11) 0.0202(14) Uani 1 1 d . U . . .
C01Z C 0.6399(11) 0.6611(4) 0.3087(13) 0.0284(17) Uani 1 1 d . U . . .
H01Z H 0.681315 0.682824 0.330916 0.034 Uiso 1 1 calc R . . . .
C020 C 0.4800(10) 0.8407(4) 0.4329(11) 0.0207(15) Uani 1 1 d . U . . .
H020 H 0.421572 0.831000 0.441247 0.025 Uiso 1 1 calc R . . . .
C021 C 0.8109(10) 0.6576(4) 0.0975(11) 0.0188(11) Uani 1 1 d . U . . .
H021 H 0.753296 0.667095 0.068874 0.023 Uiso 1 1 calc R . . . .
C022 C 0.6866(10) 0.1358(4) 0.4196(11) 0.0195(16) Uani 1 1 d . U . . .
H022 H 0.626299 0.127849 0.396194 0.023 Uiso 1 1 calc R . . . .
C023 C 0.9213(11) 0.9098(4) 0.3186(12) 0.025(4) Uani 1 1 d . U . . .
C024 C 0.9206(10) 0.2445(5) 0.4732(13) 0.029(4) Uani 1 1 d . U . . .
H02A H 0.963356 0.228955 0.440112 0.034 Uiso 1 1 calc R . . . .
H02B H 0.937446 0.239322 0.539190 0.034 Uiso 1 1 calc R . . . .
C025 C 0.6500(10) 0.8716(4) 0.4064(11) 0.0207(15) Uani 1 1 d . U . . .
H025 H 0.708480 0.881854 0.399787 0.025 Uiso 1 1 calc R . . . .
C026 C 0.4241(10) 0.7090(4) 0.3610(12) 0.0239(15) Uani 1 1 d . U . . .
H02C H 0.406812 0.691146 0.410459 0.029 Uiso 1 1 calc R . . . .
H02D H 0.383280 0.702813 0.303768 0.029 Uiso 1 1 calc R . . . .
C2 C 0.6814(10) 0.3767(4) 0.2716(12) 0.0214(10) Uani 1 1 d . U . . .
H2 H 0.620850 0.378903 0.241644 0.026 Uiso 1 1 calc R . . . .
C028 C 0.9590(10) 0.8405(5) 0.2717(12) 0.023(4) Uani 1 1 d . U . . .
H028 H 1.002278 0.818719 0.268069 0.028 Uiso 1 1 calc R . . . .
C029 C 0.5056(10) 0.8833(4) 0.4503(11) 0.0207(15) Uani 1 1 d . U . . .
H029 H 0.465023 0.902403 0.472902 0.025 Uiso 1 1 calc R . . . .
C02A C 0.6713(11) 0.6233(4) 0.2656(12) 0.0284(17) Uani 1 1 d . U . . .
H02E H 0.733035 0.619819 0.258476 0.034 Uiso 1 1 calc R . . . .
B02B B 0.8480(17) 0.7446(7) 0.4128(16) 0.039(4) Uani 1 1 d . U . . .
B02F B 1.1693(13) 0.7440(7) 0.3066(18) 0.041(6) Uani 1 1 d . . . . .

loop_
_atom_site_aniso_label
_atom_site_aniso_U_11
_atom_site_aniso_U_22
_atom_site_aniso_U_33
_atom_site_aniso_U_23
_atom_site_aniso_U_13
_atom_site_aniso_U_12
Cu01 0.0197(6) 0.0078(5) 0.0228(6) 0.0001(4) 0.0050(4) 0.0004(3)
Cu02 0.0197(6) 0.0078(5) 0.0228(6) 0.0001(4) 0.0050(4) 0.0004(3)
Cu03 0.0197(6) 0.0078(5) 0.0228(6) 0.0001(4) 0.0050(4) 0.0004(3)
F004 0.027(5) 0.027(5) 0.071(9) -0.002(5) 0.014(5) 0.000(4)
O005 0.022(3) 0.013(2) 0.0268(18) -0.0043(18) 0.006(2) -0.001(2)
O006 0.019(3) 0.006(3) 0.030(4) -0.003(3) 0.010(3) 0.001(2)
O007 0.021(2) 0.007(2) 0.029(3) -0.0032(19) 0.006(2) 0.0006(17)
F008 0.024(5) 0.042(6) 0.093(9) -0.016(6) 0.019(5) -0.003(4)
O009 0.020(3) 0.008(3) 0.031(4) -0.005(3) 0.001(3) -0.001(3)
O00A 0.021(2) 0.007(2) 0.029(3) -0.0032(19) 0.006(2) 0.0006(17)
N00B 0.018(5) 0.005(5) 0.027(8) 0.008(5) 0.004(5) 0.001(4)
O00C 0.029(2) 0.0067(18) 0.029(2) 0.0005(18) 0.0038(19) 0.0000(16)
O00D 0.022(3) 0.013(2) 0.0268(18) -0.0043(18) 0.006(2) -0.001(2)
N00E 0.034(3) 0.004(2) 0.035(4) -0.002(2) 0.009(3) -0.0003(19)
O00F 0.029(2) 0.0067(18) 0.029(2) 0.0005(18) 0.0038(19) 0.0000(16)
F00G 0.034(6) 0.088(9) 0.043(8) -0.003(6) 0.009(6) 0.004(6)
O00H 0.020(3) 0.008(3) 0.031(4) -0.005(3) 0.001(3) -0.001(3)
O00I 0.030(5) 0.016(5) 0.031(7) -0.013(5) 0.006(5) 0.001(4)
N00J 0.023(3) 0.010(3) 0.038(5) -0.009(3) 0.003(3) 0.001(2)
N00K 0.023(3) 0.010(3) 0.038(5) -0.009(3) 0.003(3) 0.001(2)
N00L 0.034(3) 0.004(2) 0.035(4) -0.002(2) 0.009(3) -0.0003(19)
F00M 0.040(5) 0.076(8) 0.048(8) -0.003(6) 0.014(5) 0.019(6)
N00N 0.027(6) 0.011(5) 0.030(9) 0.006(5) 0.008(6) -0.002(4)
F00O 0.078(9) 0.062(7) 0.085(11) -0.045(6) -0.001(8) -0.006(6)
O00P 0.019(3) 0.006(3) 0.030(4) -0.003(3) 0.010(3) 0.001(2)
C00Q 0.020(3) 0.005(3) 0.033(5) -0.006(3) 0.003(3) 0.003(2)
F00R 0.101(10) 0.054(8) 0.088(12) 0.031(8) 0.042(9) 0.004(7)
C00S 0.029(2) 0.0067(18) 0.029(2) 0.0005(18) 0.0038(19) 0.0000(16)
O00T 0.027(3) 0.009(3) 0.026(3) -0.003(3) 0.005(3) 0.000(3)
C00U 0.029(2) 0.0067(18) 0.029(2) 0.0005(18) 0.0038(19) 0.0000(16)
B2 0.048(9) 0.092(13) 0.072(13) 0.024(10) -0.010(9) -0.025(11)
F3 0.119(14) 0.27(2) 0.086(12) -0.053(14) 0.034(10) -0.122(15)
F4 0.045(7) 0.160(15) 0.22(2) -0.121(15) 0.023(8) 0.016(8)
F5 0.077(9) 0.095(10) 0.085(10) -0.001(8) 0.022(8) -0.009(8)
F6 0.19(2) 0.132(13) 0.43(5) 0.142(17) 0.17(3) 0.061(15)
C00W 0.034(3) 0.004(2) 0.035(4) -0.002(2) 0.009(3) -0.0003(19)
C00X 0.030(3) 0.006(2) 0.027(4) 0.000(2) 0.005(3) -0.001(2)
C00Y 0.020(3) 0.005(3) 0.033(5) -0.006(3) 0.003(3) 0.003(2)
C00Z 0.023(3) 0.010(3) 0.038(5) -0.009(3) 0.003(3) 0.001(2)
C010 0.035(3) 0.007(2) 0.043(4) -0.009(3) 0.007(3) 0.000(2)
C011 0.029(2) 0.0067(18) 0.029(2) 0.0005(18) 0.0038(19) 0.0000(16)
C1 0.029(2) 0.0067(18) 0.029(2) 0.0005(18) 0.0038(19) 0.0000(16)
C013 0.030(3) 0.006(2) 0.027(4) 0.000(2) 0.005(3) -0.001(2)
C014 0.021(2) 0.007(2) 0.029(3) -0.0032(19) 0.006(2) 0.0006(17)
C015 0.020(3) 0.005(3) 0.033(5) -0.006(3) 0.003(3) 0.003(2)
F016 0.112(11) 0.074(9) 0.051(9) -0.041(7) 0.013(8) -0.028(8)
F017 0.197(17) 0.064(8) 0.071(10) 0.031(7) 0.077(9) 0.069(10)
C018 0.034(3) 0.004(2) 0.035(4) -0.002(2) 0.009(3) -0.0003(19)
C019 0.028(7) 0.022(6) 0.033(11) -0.011(6) 0.003(7) 0.009(5)
C01A 0.020(3) 0.005(3) 0.033(5) -0.006(3) 0.003(3) 0.003(2)
C01B 0.020(3) 0.005(3) 0.033(5) -0.006(3) 0.003(3) 0.003(2)
C01C 0.021(2) 0.007(2) 0.029(3) -0.0032(19) 0.006(2) 0.0006(17)
C01E 0.021(2) 0.007(2) 0.029(3) -0.0032(19) 0.006(2) 0.0006(17)
C01F 0.023(3) 0.010(3) 0.038(5) -0.009(3) 0.003(3) 0.001(2)
C01G 0.025(5) 0.004(6) 0.017(8) 0.003(6) -0.001(5) 0.000(4)
C01H 0.029(2) 0.0067(18) 0.029(2) 0.0005(18) 0.0038(19) 0.0000(16)
C01I 0.035(3) 0.007(2) 0.043(4) -0.009(3) 0.007(3) 0.000(2)
C01J 0.024(6) 0.005(5) 0.037(11) 0.006(6) 0.002(7) 0.001(4)
C01K 0.021(2) 0.007(2) 0.029(3) -0.0032(19) 0.006(2) 0.0006(17)
C01L 0.023(3) 0.010(3) 0.038(5) -0.009(3) 0.003(3) 0.001(2)
C01M 0.035(3) 0.007(2) 0.043(4) -0.009(3) 0.007(3) 0.000(2)
C01N 0.035(6) 0.008(6) 0.040(11) 0.001(6) 0.005(7) -0.001(5)
C01O 0.019(3) 0.006(3) 0.030(4) -0.003(3) 0.010(3) 0.001(2)
C01P 0.021(2) 0.007(2) 0.029(3) -0.0032(19) 0.006(2) 0.0006(17)
C01Q 0.026(7) 0.005(6) 0.042(11) 0.002(6) -0.001(7) 0.001(5)
C01R 0.035(3) 0.007(2) 0.043(4) -0.009(3) 0.007(3) 0.000(2)
C01S 0.029(2) 0.0067(18) 0.029(2) 0.0005(18) 0.0038(19) 0.0000(16)
C01T 0.028(6) 0.007(6) 0.052(12) 0.002(7) -0.004(7) 0.001(5)
C01U 0.028(6) 0.009(6) 0.038(11) 0.000(6) 0.007(6) 0.003(5)
C01V 0.020(3) 0.008(3) 0.031(4) -0.005(3) 0.001(3) -0.001(3)
C01W 0.021(2) 0.007(2) 0.029(3) -0.0032(19) 0.006(2) 0.0006(17)
C01X 0.030(3) 0.006(2) 0.027(4) 0.000(2) 0.005(3) -0.001(2)
C01Y 0.022(3) 0.013(2) 0.0268(18) -0.0043(18) 0.006(2) -0.001(2)
C01Z 0.035(3) 0.007(2) 0.043(4) -0.009(3) 0.007(3) 0.000(2)
C020 0.030(3) 0.006(2) 0.027(4) 0.000(2) 0.005(3) -0.001(2)
C021 0.021(2) 0.007(2) 0.029(3) -0.0032(19) 0.006(2) 0.0006(17)
C022 0.020(3) 0.005(3) 0.033(5) -0.006(3) 0.003(3) 0.003(2)
C023 0.033(6) 0.013(6) 0.032(10) -0.002(6) 0.015(6) 0.001(5)
C024 0.027(6) 0.017(7) 0.040(12) 0.010(7) 0.000(7) 0.002(5)
C025 0.030(3) 0.006(2) 0.027(4) 0.000(2) 0.005(3) -0.001(2)
C026 0.034(3) 0.004(2) 0.035(4) -0.002(2) 0.009(3) -0.0003(19)
C2 0.029(2) 0.0067(18) 0.029(2) 0.0005(18) 0.0038(19) 0.0000(16)
C028 0.024(6) 0.016(6) 0.031(10) -0.003(6) 0.008(6) 0.008(5)
C029 0.030(3) 0.006(2) 0.027(4) 0.000(2) 0.005(3) -0.001(2)
C02A 0.035(3) 0.007(2) 0.043(4) -0.009(3) 0.007(3) 0.000(2)
B02B 0.059(10) 0.041(10) 0.022(12) -0.004(7) 0.020(7) 0.003(10)
B02F 0.022(11) 0.046(14) 0.059(18) 0.003(12) 0.025(11) 0.015(9)

loop_
_atom_type_symbol
_atom_type_description
_atom_type_scat_dispersion_real
_atom_type_scat_dispersion_imag
_atom_type_scat_source
C C 0.0033 0.0016 'International Tables Vol C Tables 4.2.6.8 and 6.1.1.4'
H H 0.0000 0.0000 'International Tables Vol C Tables 4.2.6.8 and 6.1.1.4'
B B 0.0013 0.0007 'International Tables Vol C Tables 4.2.6.8 and 6.1.1.4'
Cu Cu 0.3201 1.2651 'International Tables Vol C Tables 4.2.6.8 and 6.1.1.4'
F F 0.0171 0.0103 'International Tables Vol C Tables 4.2.6.8 and 6.1.1.4'
N N 0.0061 0.0033 'International Tables Vol C Tables 4.2.6.8 and 6.1.1.4'
O O 0.0106 0.0060 'International Tables Vol C Tables 4.2.6.8 and 6.1.1.4'

loop_
_geom_angle_atom_site_label_1
_geom_angle_atom_site_label_2
_geom_angle_atom_site_label_3
_geom_angle
_geom_angle_site_symmetry_1
_geom_angle_site_symmetry_3
_geom_angle_publ_flag
O009 Cu01 Cu03 168.6(3) 2_645 . ?
O009 Cu01 Cu03 89.3(3) 4_575 . ?
O009 Cu01 O009 80.1(4) 4_575 2_645 ?
O009 Cu01 O00P 94.9(4) 4_575 4_565 ?
O00C Cu01 Cu03 84.8(3) . . ?
O00C Cu01 O009 106.1(4) . 2_645 ?
O00C Cu01 O009 172.9(4) . 4_575 ?
O00C Cu01 O00I 90.6(5) . . ?
O00C Cu01 O00P 88.0(4) . 4_565 ?
O00I Cu01 Cu03 84.3(3) . . ?
O00I Cu01 O009 85.0(5) . 4_575 ?
O00I Cu01 O009 98.8(4) . 2_645 ?
O00I Cu01 O00P 166.5(4) . 4_565 ?
O00P Cu01 Cu03 82.2(3) 4_565 . ?
O00P Cu01 O009 94.5(4) 4_565 2_645 ?
O005 Cu02 Cu02 90.3(3) . 3_776 ?
O005 Cu02 O006 99.0(4) . 1_565 ?
O005 Cu02 O007 92.4(4) . 2_755 ?
O005 Cu02 O00A 86.1(4) . 4_576 ?
O005 Cu02 O00D 169.0(4) . 3_776 ?
O006 Cu02 Cu02 162.7(3) 1_565 3_776 ?
O007 Cu02 Cu02 86.0(3) 2_755 3_776 ?
O007 Cu02 O006 107.9(4) 2_755 1_565 ?
O007 Cu02 O00A 169.5(4) 2_755 4_576 ?
O007 Cu02 O00D 89.5(4) 2_755 3_776 ?
O00A Cu02 Cu02 83.6(3) 4_576 3_776 ?
O00A Cu02 O006 82.5(4) 4_576 1_565 ?
O00D Cu02 Cu02 79.1(3) 3_776 3_776 ?
O00D Cu02 O006 90.6(4) 3_776 1_565 ?
O00D Cu02 O00A 90.0(4) 3_776 4_576 ?
O006 Cu03 Cu01 87.1(3) 4_565 . ?
O006 Cu03 O00A 81.3(4) 4_565 . ?
O006 Cu03 O00H 92.4(4) 4_565 4_575 ?
O00A Cu03 Cu01 165.3(3) . . ?
O00F Cu03 Cu01 84.5(3) . . ?
O00F Cu03 O006 87.6(4) . 4_565 ?
O00F Cu03 O00A 103.8(4) . . ?
O00F Cu03 O00H 164.7(4) . 4_575 ?
O00H Cu03 Cu01 80.3(3) 4_575 . ?
O00H Cu03 O00A 91.3(4) 4_575 . ?
O00T Cu03 Cu01 86.0(3) . . ?
O00T Cu03 O006 173.0(4) . 4_565 ?
O00T Cu03 O00A 105.7(4) . . ?
O00T Cu03 O00F 90.6(4) . . ?
O00T Cu03 O00H 87.7(4) . 4_575 ?
C01Y O005 Cu02 115.6(9) . . ?
Cu03 O006 Cu02 98.8(4) 4_566 1_545 ?
C01O O006 Cu02 142.8(10) . 1_545 ?
C01O O006 Cu03 118.3(9) . 4_566 ?
C01C O007 Cu02 119.6(9) . 2_745 ?
Cu01 O009 Cu01 99.9(4) 4_576 2_655 ?
C01V O009 Cu01 114.9(8) . 4_576 ?
C01V O009 Cu01 145.2(9) . 2_655 ?
Cu02 O00A Cu03 97.4(4) 4_575 . ?
C01C O00A Cu02 121.0(10) . 4_575 ?
C01C O00A Cu03 141.4(10) . . ?
C00Q N00B C024 123.5(11) . . ?
C01J N00B C00Q 125.4(12) . . ?
C01J N00B C024 111.0(11) . . ?
C00S O00C Cu01 123.8(10) . . ?
C01Y O00D Cu02 127.5(10) . 3_776 ?
C00W N00E C00X 124.5(13) . . ?
C00W N00E C018 111.0(11) . . ?
C018 N00E C00X 124.4(13) . . ?
C00S O00F Cu03 121.0(9) . . ?
C01V O00H Cu03 123.6(11) . 4_576 ?
C01G O00I Cu01 120.3(10) . . ?
C00Z N00J C01F 111.2(11) . . ?
C00Z N00J C01K 126.1(12) . . ?
C01K N00J C01F 122.6(11) . . ?
C00Z N00K C01L 111.7(11) . . ?
C00Z N00K C01U 123.7(12) . . ?
C01U N00K C01L 124.0(12) . . ?
C00W N00L C010 122.5(14) . . ?
C00W N00L C026 112.8(12) . . ?
C010 N00L C026 124.1(12) . . ?
C1 N00N C01T 125.3(12) . . ?
C01J N00N C1 125.8(12) . . ?
C01J N00N C01T 108.3(11) . . ?
C01O O00P Cu01 121.9(10) . 4_566 ?
C01A C00Q N00B 118.3(12) . . ?
C01B C00Q N00B 121.7(12) . . ?
C01B C00Q C01A 120.0(13) . . ?
O00C C00S O00F 124.9(13) . . ?
O00C C00S C00U 119.3(13) . . ?
O00F C00S C00U 115.9(12) . . ?
C01G O00T Cu03 121.8(9) . . ?
C01H C00U C00S 123.0(13) . . ?
C2 C00U C00S 119.2(13) . . ?
C2 C00U C01H 117.7(13) . . ?
F4 B2 F3 109.5 . . ?
F4 B2 F5 109.4 . . ?
F5 B2 F3 109.4 . . ?
F6 B2 F3 109.5 . . ?
F6 B2 F4 109.5 . . ?
F6 B2 F5 109.5 . . ?
N00L C00W N00E 109.4(14) . . ?
N00E C00X C01X 123.7(14) . . ?
C020 C00X N00E 116.0(14) . . ?
C020 C00X C01X 120.2(13) . . ?
C01A C00Y C015 121.2(13) . . ?
N00K C00Z N00J 111.5(13) . . ?
C01M C010 N00L 115.2(14) . . ?
C01Z C010 N00L 121.1(13) . . ?
C01Z C010 C01M 123.7(15) . . ?
C2 C011 C1 118.8(14) . . ?
C011 C1 N00N 121.8(13) . . ?
C01S C1 N00N 117.1(13) . . ?
C01S C1 C011 121.0(13) . . ?
C025 C013 C01V 120.2(14) . . ?
C025 C013 C029 121.7(13) . . ?
C029 C013 C01V 117.4(14) . . ?
C01K C014 C01P 119.5(13) . . ?
C00Y C015 C01O 119.3(12) . . ?
C00Y C015 C022 116.3(12) . . ?
C022 C015 C01O 123.8(12) . . ?
N00E C018 C026 105.5(13) . . ?
C028 C019 C023 119.0(14) . . ?
C00Y C01A C00Q 121.0(13) . . ?
C022 C01B C00Q 119.1(13) . . ?
O007 C01C O00A 127.4(13) . . ?
O007 C01C C01E 113.2(12) . . ?
O00A C01C C01E 119.0(12) . . ?
C01P C01E C01C 124.2(13) . . ?
C01P C01E C01W 119.1(13) . . ?
C01W C01E C01C 116.5(12) . . ?
N00J C01F C01L 103.6(11) . . ?
O00I C01G C01I 115.4(13) . . ?
O00T C01G O00I 127.0(14) . . ?
O00T C01G C01I 117.4(12) . . ?
C01S C01H C00U 120.6(14) . . ?
C01R C01I C01G 121.6(13) . . ?
C02A C01I C01G 118.9(15) . . ?
C02A C01I C01R 119.6(15) . . ?
N00B C01J N00N 113.6(13) . . ?
C014 C01K N00J 123.0(12) . . ?
C021 C01K N00J 117.3(12) . . ?
C021 C01K C014 119.7(12) . . ?
N00K C01L C01F 101.8(11) . . ?
C01R C01M C010 117.4(16) . . ?
C023 C01N C01Q 121.0(15) . . ?
O006 C01O O00P 123.1(13) . . ?
O006 C01O C015 118.7(12) . . ?
O00P C01O C015 118.2(12) . . ?
C01E C01P C014 121.2(13) . . ?
C01N C01Q C01U 118.2(14) . . ?
C01M C01R C01I 122.7(15) . . ?
C1 C01S C01H 118.8(13) . . ?
N00N C01T C024 101.9(11) . . ?
N00K C01U C01Q 116.4(13) . . ?
C028 C01U N00K 124.1(13) . . ?
C028 C01U C01Q 119.5(13) . . ?
O009 C01V C013 116.5(12) . . ?
O00H C01V O009 126.3(13) . . ?
O00H C01V C013 116.9(13) . . ?
C021 C01W C01E 120.8(13) . . ?
C025 C01X C00X 118.7(15) . . ?
O005 C01Y C023 116.0(12) . . ?
O00D C01Y O005 125.8(13) . . ?
O00D C01Y C023 118.1(13) . . ?
C010 C01Z C02A 119.2(14) . . ?
C00X C020 C029 118.2(15) . . ?
C01W C021 C01K 119.5(13) . . ?
C01B C022 C015 122.4(13) . . ?
C019 C023 C01Y 118.2(13) . . ?
C01N C023 C019 120.0(14) . . ?
C01N C023 C01Y 121.7(14) . . ?
N00B C024 C01T 105.2(11) . . ?
C013 C025 C01X 120.8(15) . . ?
N00L C026 C018 101.3(11) . . ?
C011 C2 C00U 122.7(14) . . ?
C01U C028 C019 121.8(14) . . ?
C013 C029 C020 120.1(14) . . ?
C01I C02A C01Z 117.3(15) . . ?
F008 B02B F00M 111.7(17) . . ?
F008 B02B F017 111(2) . . ?
F00M B02B F017 107.5(17) . . ?
F00O B02B F008 110.4(18) . . ?
F00O B02B F00M 109.7(19) . . ?
F00O B02B F017 106.4(19) . . ?
F004 B02F F00G 109.6(19) . . ?
F004 B02F F016 105.6(15) . . ?
F00G B02F F016 109.8(17) . . ?
F00R B02F F004 111.4(17) . . ?
F00R B02F F00G 112.8(17) . . ?
F00R B02F F016 107(2) . . ?

loop_
_geom_bond_atom_site_label_1
_geom_bond_atom_site_label_2
_geom_bond_distance
_geom_bond_site_symmetry_2
_geom_bond_publ_flag
Cu01 Cu03 2.594(2) . ?
Cu01 O009 2.191(9) 2_645 ?
Cu01 O009 1.990(10) 4_575 ?
Cu01 O00C 1.933(10) . ?
Cu01 O00I 1.949(10) . ?
Cu01 O00P 1.998(11) 4_565 ?
Cu02 Cu02 2.585(3) 3_776 ?
Cu02 O005 1.943(10) . ?
Cu02 O006 2.199(10) 1_565 ?
Cu02 O007 1.956(10) 2_755 ?
Cu02 O00A 1.987(10) 4_576 ?
Cu02 O00D 1.967(10) 3_776 ?
Cu03 O006 1.990(10) 4_565 ?
Cu03 O00A 2.246(10) . ?
Cu03 O00F 1.950(10) . ?
Cu03 O00H 2.022(10) 4_575 ?
Cu03 O00T 1.911(10) . ?
F004 B02F 1.38(2) . ?
O005 C01Y 1.262(18) . ?
O006 C01O 1.268(16) . ?
O007 C01C 1.241(18) . ?
F008 B02B 1.33(3) . ?
O009 C01V 1.298(18) . ?
O00A C01C 1.245(16) . ?
N00B C00Q 1.440(17) . ?
N00B C01J 1.286(17) . ?
N00B C024 1.443(19) . ?
O00C C00S 1.222(17) . ?
O00D C01Y 1.235(16) . ?
N00E C00W 1.38(2) . ?
N00E C00X 1.411(17) . ?
N00E C018 1.41(2) . ?
O00F C00S 1.298(18) . ?
F00G B02F 1.39(3) . ?
O00H C01V 1.215(17) . ?
O00I C01G 1.298(16) . ?
N00J C00Z 1.332(18) . ?
N00J C01F 1.460(18) . ?
N00J C01K 1.436(17) . ?
N00K C00Z 1.318(18) . ?
N00K C01L 1.483(18) . ?
N00K C01U 1.419(18) . ?
N00L C00W 1.353(18) . ?
N00L C010 1.44(2) . ?
N00L C026 1.45(2) . ?
F00M B02B 1.38(3) . ?
N00N C1 1.413(18) . ?
N00N C01J 1.391(18) . ?
N00N C01T 1.485(19) . ?
F00O B02B 1.33(2) . ?
O00P C01O 1.268(17) . ?
C00Q C01A 1.390(19) . ?
C00Q C01B 1.38(2) . ?
F00R B02F 1.36(3) . ?
C00S C00U 1.47(2) . ?
O00T C01G 1.241(19) . ?
C00U C01H 1.40(2) . ?
C00U C2 1.39(2) . ?
B2 F3 1.4027 . ?
B2 F4 1.4023 . ?
B2 F5 1.4026 . ?
B2 F6 1.4013 . ?
C00X C01X 1.44(2) . ?
C00X C020 1.38(2) . ?
C00Y C015 1.40(2) . ?
C00Y C01A 1.321(19) . ?
C010 C01M 1.40(2) . ?
C010 C01Z 1.31(2) . ?
C011 C1 1.40(2) . ?
C011 C2 1.34(2) . ?
C1 C01S 1.37(2) . ?
C013 C01V 1.544(19) . ?
C013 C025 1.32(2) . ?
C013 C029 1.40(2) . ?
C014 C01K 1.39(2) . ?
C014 C01P 1.395(19) . ?
C015 C01O 1.48(2) . ?
C015 C022 1.417(19) . ?
F016 B02F 1.43(3) . ?
F017 B02B 1.39(3) . ?
C018 C026 1.574(18) . ?
C019 C023 1.42(2) . ?
C019 C028 1.35(2) . ?
C01B C022 1.338(19) . ?
C01C C01E 1.542(19) . ?
C01E C01P 1.320(19) . ?
C01E C01W 1.431(19) . ?
C01F C01L 1.542(19) . ?
C01G C01I 1.51(2) . ?
C01H C01S 1.39(2) . ?
C01I C01R 1.40(2) . ?
C01I C02A 1.38(2) . ?
C01K C021 1.39(2) . ?
C01M C01R 1.34(2) . ?
C01N C01Q 1.38(2) . ?
C01N C023 1.34(2) . ?
C01Q C01U 1.43(2) . ?
C01T C024 1.56(2) . ?
C01U C028 1.35(2) . ?
C01W C021 1.350(19) . ?
C01X C025 1.392(18) . ?
C01Y C023 1.50(2) . ?
C01Z C02A 1.46(2) . ?
C020 C029 1.411(19) . ?

loop_
_geom_torsion_atom_site_label_1
_geom_torsion_atom_site_label_2
_geom_torsion_atom_site_label_3
_geom_torsion_atom_site_label_4
_geom_torsion
_geom_torsion_site_symmetry_1
_geom_torsion_site_symmetry_2
_geom_torsion_site_symmetry_3
_geom_torsion_site_symmetry_4
_geom_torsion_publ_flag
Cu01 O009 C01V O00H 156.6(13) 2_655 . . . ?
Cu01 O009 C01V O00H -20(2) 4_576 . . . ?
Cu01 O009 C01V C013 152.8(11) 4_576 . . . ?
Cu01 O009 C01V C013 -30(3) 2_655 . . . ?
Cu01 O00C C00S O00F 8(2) . . . . ?
Cu01 O00C C00S C00U -172.3(11) . . . . ?
Cu01 O00I C01G O00T -10(2) . . . . ?
Cu01 O00I C01G C01I 164.6(11) . . . . ?
Cu01 O00P C01O O006 35(2) 4_566 . . . ?
Cu01 O00P C01O C015 -142.6(12) 4_566 . . . ?
Cu02 O005 C01Y O00D -13(2) . . . . ?
Cu02 O005 C01Y C023 164.1(11) . . . . ?
Cu02 O006 C01O O00P 151.5(12) 1_545 . . . ?
Cu02 O006 C01O C015 -31(2) 1_545 . . . ?
Cu02 O007 C01C O00A 19(2) 2_745 . . . ?
Cu02 O007 C01C C01E -153.2(10) 2_745 . . . ?
Cu02 O00A C01C O007 -18(2) 4_575 . . . ?
Cu02 O00A C01C C01E 154.6(12) 4_575 . . . ?
Cu02 O00D C01Y O005 18(2) 3_776 . . . ?
Cu02 O00D C01Y C023 -158.7(12) 3_776 . . . ?
Cu03 O006 C01O O00P -27(2) 4_566 . . . ?
Cu03 O006 C01O C015 150.6(12) 4_566 . . . ?
Cu03 O00A C01C O007 156.0(12) . . . . ?
Cu03 O00A C01C C01E -32(2) . . . . ?
Cu03 O00F C00S O00C -13(2) . . . . ?
Cu03 O00F C00S C00U 166.9(11) . . . . ?
Cu03 O00H C01V O009 32(2) 4_576 . . . ?
Cu03 O00H C01V C013 -141.0(11) 4_576 . . . ?
Cu03 O00T C01G O00I 5(2) . . . . ?
Cu03 O00T C01G C01I -169.6(10) . . . . ?
O005 C01Y C023 C019 -171.3(16) . . . . ?
O005 C01Y C023 C01N 6(3) . . . . ?
O007 C01C C01E C01P -25(2) . . . . ?
O007 C01C C01E C01W 149.4(15) . . . . ?
O00A C01C C01E C01P 161.8(17) . . . . ?
O00A C01C C01E C01W -24(2) . . . . ?
N00B C00Q C01A C00Y 179.4(16) . . . . ?
N00B C00Q C01B C022 -179.1(16) . . . . ?
O00C C00S C00U C01H -177.9(15) . . . . ?
O00C C00S C00U C2 5(3) . . . . ?
O00D C01Y C023 C019 6(3) . . . . ?
O00D C01Y C023 C01N -177.4(17) . . . . ?
N00E C00X C01X C025 -179.6(14) . . . . ?
N00E C00X C020 C029 -179.6(14) . . . . ?
N00E C018 C026 N00L -0.2(17) . . . . ?
O00F C00S C00U C01H 2(2) . . . . ?
O00F C00S C00U C2 -175.6(15) . . . . ?
O00I C01G C01I C01R 0(2) . . . . ?
O00I C01G C01I C02A -179.0(14) . . . . ?
N00J C01F C01L N00K 3.7(18) . . . . ?
N00J C01K C021 C01W 180.0(16) . . . . ?
N00K C01U C028 C019 -178.1(18) . . . . ?
N00L C010 C01M C01R 174.3(17) . . . . ?
N00L C010 C01Z C02A -174.2(16) . . . . ?
N00N C1 C01S C01H 175.1(16) . . . . ?
N00N C01T C024 N00B -1.2(19) . . . . ?
C00Q N00B C01J N00N -175.5(15) . . . . ?
C00Q N00B C024 C01T 177.0(15) . . . . ?
C00Q C01B C022 C015 1(3) . . . . ?
C00S C00U C01H C01S -172.5(17) . . . . ?
C00S C00U C2 C011 175.3(17) . . . . ?
O00T C01G C01I C01R 174.8(16) . . . . ?
O00T C01G C01I C02A -4(2) . . . . ?
C00U C01H C01S C1 -2(3) . . . . ?
C00W N00E C00X C01X 10(2) . . . . ?
C00W N00E C00X C020 -173.4(16) . . . . ?
C00W N00E C018 C026 0.4(19) . . . . ?
C00W N00L C010 C01M -169.6(16) . . . . ?
C00W N00L C010 C01Z 9(3) . . . . ?
C00W N00L C026 C018 -0.1(18) . . . . ?
C00X N00E C00W N00L -178.5(14) . . . . ?
C00X N00E C018 C026 178.4(14) . . . . ?
C00X C01X C025 C013 -5(2) . . . . ?
C00X C020 C029 C013 2(2) . . . . ?
C00Y C015 C01O O006 -19(2) . . . . ?
C00Y C015 C01O O00P 159.3(15) . . . . ?
C00Y C015 C022 C01B -2(2) . . . . ?
C00Z N00J C01F C01L -3.8(19) . . . . ?
C00Z N00J C01K C014 12(3) . . . . ?
C00Z N00J C01K C021 -167.9(17) . . . . ?
C00Z N00K C01L C01F -3(2) . . . . ?
C00Z N00K C01U C01Q -169.2(17) . . . . ?
C00Z N00K C01U C028 11(3) . . . . ?
C010 N00L C00W N00E 172.2(15) . . . . ?
C010 N00L C026 C018 -171.9(15) . . . . ?
C010 C01M C01R C01I 0(3) . . . . ?
C010 C01Z C02A C01I -1(3) . . . . ?
C011 C1 C01S C01H -3(3) . . . . ?
C1 N00N C01J N00B 169.3(16) . . . . ?
C1 N00N C01T C024 -169.6(16) . . . . ?
C1 C011 C2 C00U -3(3) . . . . ?
C014 C01K C021 C01W 0(3) . . . . ?
C015 C00Y C01A C00Q -2(3) . . . . ?
C018 N00E C00W N00L 0(2) . . . . ?
C018 N00E C00X C01X -167.3(16) . . . . ?
C018 N00E C00X C020 9(2) . . . . ?
C01A C00Q C01B C022 0(3) . . . . ?
C01A C00Y C015 C01O -169.7(16) . . . . ?
C01A C00Y C015 C022 2(2) . . . . ?
C01B C00Q C01A C00Y 0(3) . . . . ?
C01C C01E C01P C014 174.9(16) . . . . ?
C01C C01E C01W C021 -171.4(16) . . . . ?
C01E C01W C021 C01K -3(3) . . . . ?
C01F N00J C00Z N00K 2(2) . . . . ?
C01F N00J C01K C014 -173.5(16) . . . . ?
C01F N00J C01K C021 6(2) . . . . ?
C01G C01I C01R C01M -175.5(17) . . . . ?
C01G C01I C02A C01Z 175.7(16) . . . . ?
C01H C00U C2 C011 -2(3) . . . . ?
C01J N00B C00Q C01A 179.7(17) . . . . ?
C01J N00B C00Q C01B -1(3) . . . . ?
C01J N00B C024 C01T 0(2) . . . . ?
C01J N00N C1 C011 9(3) . . . . ?
C01J N00N C1 C01S -169.7(17) . . . . ?
C01J N00N C01T C024 2.0(19) . . . . ?
C01K N00J C00Z N00K 177.1(16) . . . . ?
C01K N00J C01F C01L -178.9(15) . . . . ?
C01K C014 C01P C01E -4(3) . . . . ?
C01L N00K C00Z N00J 0(2) . . . . ?
C01L N00K C01U C01Q 2(3) . . . . ?
C01L N00K C01U C028 -178.6(17) . . . . ?
C01M C010 C01Z C02A 4(3) . . . . ?
C01N C01Q C01U N00K -179.0(17) . . . . ?
C01N C01Q C01U C028 1(3) . . . . ?
C01O C015 C022 C01B 169.5(17) . . . . ?
C01P C014 C01K N00J -176.1(16) . . . . ?
C01P C014 C01K C021 4(2) . . . . ?
C01P C01E C01W C021 3(3) . . . . ?
C01Q C01N C023 C019 8(3) . . . . ?
C01Q C01N C023 C01Y -169.1(18) . . . . ?
C01Q C01U C028 C019 2(3) . . . . ?
C01R C01I C02A C01Z -3(3) . . . . ?
C01T N00N C1 C011 178.7(16) . . . . ?
C01T N00N C1 C01S 0(3) . . . . ?
C01T N00N C01J N00B -2(2) . . . . ?
C01U N00K C00Z N00J 172.3(17) . . . . ?
C01U N00K C01L C01F -174.5(16) . . . . ?
C01V C013 C025 C01X 174.1(14) . . . . ?
C01V C013 C029 C020 -173.2(14) . . . . ?
C01W C01E C01P C014 1(3) . . . . ?
C01X C00X C020 C029 -3(2) . . . . ?
C01Z C010 C01M C01R -4(3) . . . . ?
C020 C00X C01X C025 4(2) . . . . ?
C022 C015 C01O O006 170.2(15) . . . . ?
C022 C015 C01O O00P -12(2) . . . . ?
C023 C019 C028 C01U 0(3) . . . . ?
C023 C01N C01Q C01U -6(3) . . . . ?
C024 N00B C00Q C01A 3(2) . . . . ?
C024 N00B C00Q C01B -177.9(17) . . . . ?
C024 N00B C01J N00N 1(2) . . . . ?
C025 C013 C01V O009 168.8(16) . . . . ?
C025 C013 C01V O00H -18(2) . . . . ?
C025 C013 C029 C020 -3(2) . . . . ?
C026 N00L C00W N00E 0(2) . . . . ?
C026 N00L C010 C01M 1(2) . . . . ?
C026 N00L C010 C01Z -179.9(17) . . . . ?
C2 C00U C01H C01S 5(2) . . . . ?
C2 C011 C1 N00N -172.3(17) . . . . ?
C2 C011 C1 C01S 6(3) . . . . ?
C028 C019 C023 C01N -5(3) . . . . ?
C028 C019 C023 C01Y 172.2(17) . . . . ?
C029 C013 C01V O009 -20(2) . . . . ?
C029 C013 C01V O00H 153.2(15) . . . . ?
C029 C013 C025 C01X 4(3) . . . . ?
C02A C01I C01R C01M 3(3) . . . . ?

loop_
_twin_individual_id
_twin_individual_mass_fraction_refined
1 0.9327(17)
2 0.0673(17)
